data_7227109
loop_
_publ_author_name
'M\;aczka, Miros\/law'
'Pasi\'nska, Katarzyna'
'Ptak, Maciej'
'Paraguassu, Waldeci'
'da Silva, Tercio Almeida'
'Sieradzki, Adam'
'Pikul, Adam'

_publ_section_title
;
 Effect of solvent, temperature and pressure on the stability of chiral
 and perovskite metal formate frameworks of [NH2NH3][M(HCOO)3] (M = Mn,
 Fe, Zn).
;
_journal_issue 46
_journal_name_full 'Physical chemistry chemical physics : PCCP'
_journal_page_first 31653
_journal_page_last 31663
_journal_paper_doi 10.1039/c6cp06648h
_journal_volume 18
_journal_year 2016
_chemical_formula_moiety 'C12 H19 Br N7 O3 Zn, C H4 O, Br'
_chemical_formula_sum 'C13 H23 Br2 N7 O4 Zn'
_chemical_formula_weight 566.6
_space_group_IT_number 14
_symmetry_cell_setting monoclinic
_symmetry_Int_Tables_number 14
_symmetry_space_group_name_Hall '-P 2ybc'
_symmetry_space_group_name_H-M 'P 1 21/c 1'
_audit_update_record
;
2016-09-23 deposited with the CCDC.
2016-10-31 downloaded from the CCDC.
;
_cell_angle_alpha 90
_cell_angle_beta 95.488(3)
_cell_angle_gamma 90
_cell_formula_units_Z 4
_cell_length_a 11.1965(4)
_cell_length_b 13.5143(5)
_cell_length_c 12.9627(5)
_cell_measurement_reflns_used 5888
_cell_measurement_temperature 120
_cell_measurement_theta_max 28.92
_cell_measurement_theta_min 3.55
_cell_volume 1952.43(13)
_computing_cell_refinement
;
CrysAlisPro, Agilent Technologies,
Version 1.171.37.33a (release 28-03-2014 CrysAlis171 .NET)
(compiled Mar 28 2014,12:25:20)
;
_computing_data_collection
;
CrysAlisPro, Agilent Technologies,
Version 1.171.37.33a (release 28-03-2014 CrysAlis171 .NET)
(compiled Mar 28 2014,12:25:20)
;
_computing_data_reduction
;
CrysAlisPro, Agilent Technologies,
Version 1.171.37.33a (release 28-03-2014 CrysAlis171 .NET)
(compiled Mar 28 2014,12:25:20)
;
_diffrn_ambient_temperature 120
_diffrn_detector 'CCD plate'
_diffrn_detector_area_resol_mean 5.1892
_diffrn_measured_fraction_theta_full 0.98
_diffrn_measured_fraction_theta_max 0.86
_diffrn_measurement_device 'four-cycle diffractometer'
_diffrn_measurement_device_type 'Xcalibur, Atlas, Gemini ultra'
_diffrn_measurement_method '\w scans'
_diffrn_radiation_monochromator graphite
_diffrn_radiation_probe x-ray
_diffrn_radiation_source 'X-ray tube'
_diffrn_radiation_type 'Mo K\a'
_diffrn_radiation_wavelength 0.71073
_diffrn_reflns_av_R_equivalents 0.0269
_diffrn_reflns_av_unetI/netI 0.0299
_diffrn_reflns_limit_h_max 9
_diffrn_reflns_limit_h_min -15
_diffrn_reflns_limit_k_max 16
_diffrn_reflns_limit_k_min -18
_diffrn_reflns_limit_l_max 17
_diffrn_reflns_limit_l_min -16
_diffrn_reflns_number 12408
_diffrn_reflns_theta_full 27.31
_diffrn_reflns_theta_max 29.45
_diffrn_reflns_theta_min 2.94
_diffrn_source 'Enhance (Mo) X-ray Source'
_exptl_absorpt_coefficient_mu 5.387
_exptl_absorpt_correction_T_max 0.617
_exptl_absorpt_correction_T_min 0.408
_exptl_absorpt_correction_type analytical
_exptl_absorpt_process_details
;
   CrysAlisPro, Agilent Technologies, Version 1.171.37.33a    
   Analytical numeric absorption correction based on crystal shape
;
_exptl_crystal_colour colourless
_exptl_crystal_density_diffrn 1.9268
_exptl_crystal_description prism
_exptl_crystal_F_000 1128
_exptl_crystal_size_max 0.259
_exptl_crystal_size_mid 0.183
_exptl_crystal_size_min 0.113
_refine_diff_density_max 0.68
_refine_diff_density_min -0.74
_refine_ls_extinction_method none
_refine_ls_goodness_of_fit_gt 1.75
_refine_ls_goodness_of_fit_ref 1.65
_refine_ls_hydrogen_treatment mixed
_refine_ls_number_constraints 68
_refine_ls_number_parameters 268
_refine_ls_number_reflns 4681
_refine_ls_number_restraints 8
_refine_ls_R_factor_all 0.0394
_refine_ls_R_factor_gt 0.0302
_refine_ls_shift/su_max 0.0227
_refine_ls_shift/su_mean 0.0015
_refine_ls_structure_factor_coef Fsqd
_refine_ls_weighting_details w=1/(\s^2^(I)+0.0004I^2^)
_refine_ls_weighting_scheme sigma
_refine_ls_wR_factor_gt 0.0712
_refine_ls_wR_factor_ref 0.0737
_reflns_number_gt 3949
_reflns_number_total 4681
_reflns_threshold_expression I>3\s(I)
_cod_data_source_file c6cp06648h2.cif
_cod_data_source_block I
_cod_depositor_comments 'Adding full bibliography for 7227105--7227111.cif.'
_cod_original_sg_symbol_Hall '-P 2ycb'
_cod_original_formula_sum 'C13 H23 Br2 N7 O4 Zn1'
_cod_database_code 7227109
_publcif_datablock.id {2e42d879-90b7-44d5-a162-a7a61bfa7a8e}

loop_
_space_group_symop_id
_space_group_symop_operation_xyz
1 x,y,z
2 -x,y+1/2,-z+1/2
3 -x,-y,-z
4 x,-y+1/2,z+1/2

loop_
_atom_site_label
_atom_site_type_symbol
_atom_site_fract_x
_atom_site_fract_y
_atom_site_fract_z
_atom_site_adp_type
_atom_site_U_iso_or_equiv
_atom_site_site_symmetry_multiplicity
_atom_site_occupancy
_atom_site_calc_flag
Br1 Br 0.47448(3) 0.36846(2) 0.34875(2) Uani 0.01838(9) 4 1 d
Br2 Br 0.06160(3) 0.29509(2) 0.24512(3) Uani 0.02263(10) 4 1 d
Zn1 Zn 0.66491(3) 0.40372(2) 0.25484(2) Uani 0.01153(9) 4 1 d
N1 N 0.77114(19) 0.43339(16) 0.40374(17) Uani 0.0123(7) 4 1 d
C2 C 0.8314(2) 0.3588(2) 0.4529(2) Uani 0.0140(8) 4 1 d
C3 C 0.8990(2) 0.3731(2) 0.5474(2) Uani 0.0182(9) 4 1 d
C4 C 0.9013(2) 0.4671(2) 0.5905(2) Uani 0.0205(9) 4 1 d
C5 C 0.8381(2) 0.5436(2) 0.5403(2) Uani 0.0180(9) 4 1 d
C6 C 0.7738(2) 0.5240(2) 0.4456(2) Uani 0.0137(8) 4 1 d
C21 C 0.8181(2) 0.2620(2) 0.3993(2) Uani 0.0155(8) 4 1 d
C22 C 0.8829(3) 0.1732(2) 0.4449(3) Uani 0.0276(10) 4 1 d
N23 N 0.74694(19) 0.26432(16) 0.31543(18) Uani 0.0122(7) 4 1 d
N24 N 0.7208(2) 0.18225(16) 0.25705(19) Uani 0.0147(7) 4 1 d
C25 C 0.6471(2) 0.19855(19) 0.1673(2) Uani 0.0128(8) 4 1 d
O26 O 0.61634(17) 0.28321(13) 0.14028(15) Uani 0.0147(6) 4 1 d
N27 N 0.6126(2) 0.11721(17) 0.1138(2) Uani 0.0157(7) 4 1 d
C61 C 0.7055(2) 0.59955(19) 0.3812(2) Uani 0.0125(8) 4 1 d
C62 C 0.6975(3) 0.70444(19) 0.4159(2) Uani 0.0176(9) 4 1 d
N63 N 0.6592(2) 0.56563(16) 0.29451(18) Uani 0.0126(7) 4 1 d
N64 N 0.5967(2) 0.62373(16) 0.22236(18) Uani 0.0138(7) 4 1 d
C65 C 0.5564(2) 0.5758(2) 0.1328(2) Uani 0.0152(8) 4 1 d
O66 O 0.57291(18) 0.48472(13) 0.12474(15) Uani 0.0167(6) 4 1 d
N67 N 0.5001(3) 0.63047(17) 0.0584(2) Uani 0.0205(8) 4 1 d
O1m O 0.82567(18) 0.42468(14) 0.18000(16) Uani 0.0185(6) 4 1 d
C2m C 0.8733(3) 0.5170(2) 0.1523(3) Uani 0.0285(11) 4 1 d
O3m O 0.2291(3) 0.48526(16) 0.1989(2) Uani 0.0387(9) 4 1 d
C4m C 0.2778(4) 0.4550(3) 0.1141(4) Uani 0.0503(16) 4 1 d
H1c3 H 0.942742 0.319481 0.581838 Uiso 0.0218 4 1 d
H1c4 H 0.947167 0.479123 0.655703 Uiso 0.0245 4 1 d
H1c5 H 0.83865 0.608611 0.570031 Uiso 0.0215 4 1 d
H1c22 H 0.96027 0.192695 0.476856 Uiso 0.0331 4 1 d
H2c22 H 0.837299 0.14394 0.496084 Uiso 0.0331 4 1 d
H3c22 H 0.892884 0.125874 0.39119 Uiso 0.0331 4 1 d
H1c62 H 0.707282 0.707099 0.490208 Uiso 0.0211 4 1 d
H2c62 H 0.759616 0.742625 0.388563 Uiso 0.0211 4 1 d
H3c62 H 0.620613 0.731076 0.391135 Uiso 0.0211 4 1 d
H1c2m H 0.943078 0.506123 0.116132 Uiso 0.0342 4 1 d
H2c2m H 0.814074 0.552281 0.10823 Uiso 0.0342 4 1 d
H3c2m H 0.895055 0.555023 0.213762 Uiso 0.0342 4 1 d
H1c4m H 0.218594 0.420535 0.069278 Uiso 0.0603 4 1 d
H2c4m H 0.306124 0.511321 0.078444 Uiso 0.0603 4 1 d
H3c4m H 0.343833 0.411458 0.133859 Uiso 0.0603 4 1 d
H1n67 H 0.490(3) 0.6949(4) 0.062(3) Uiso 0.0246 4 1 d
H1n27 H 0.631(3) 0.0579(9) 0.138(2) Uiso 0.0189 4 1 d
H2n27 H 0.570(2) 0.125(2) 0.0535(12) Uiso 0.0189 4 1 d
H1n64 H 0.592(3) 0.6882(4) 0.230(2) Uiso 0.0166 4 1 d
H1o1m H 0.8840(19) 0.3887(19) 0.201(2) Uiso 0.0222 4 1 d
H1n24 H 0.743(3) 0.1216(8) 0.274(2) Uiso 0.0176 4 1 d
H2n67 H 0.475(3) 0.605(2) -0.0021(12) Uiso 0.0246 4 1 d
H1o3m H 0.188(3) 0.440(2) 0.221(3) Uiso 0.0464 4 1 d

loop_
_atom_site_aniso_label
_atom_site_aniso_type_symbol
_atom_site_aniso_U_11
_atom_site_aniso_U_22
_atom_site_aniso_U_33
_atom_site_aniso_U_12
_atom_site_aniso_U_13
_atom_site_aniso_U_23
Br1 Br 0.01936(16) 0.01587(15) 0.01995(17) -0.00020(11) 0.00203(12) 0.00208(12)
Br2 Br 0.01878(16) 0.02400(17) 0.02522(18) -0.00452(12) 0.00274(13) -0.00917(13)
Zn1 Zn 0.01460(16) 0.01039(16) 0.00902(17) 0.00057(12) -0.00196(13) 0.00054(12)
N1 N 0.0115(11) 0.0154(11) 0.0100(12) -0.0008(9) 0.0005(9) 0.0015(10)
C2 C 0.0118(13) 0.0204(14) 0.0099(14) 0.0002(11) 0.0014(11) 0.0028(12)
C3 C 0.0117(14) 0.0284(16) 0.0140(15) 0.0043(12) -0.0004(12) 0.0046(13)
C4 C 0.0164(15) 0.0323(17) 0.0116(15) -0.0019(13) -0.0040(12) -0.0018(13)
C5 C 0.0181(14) 0.0221(15) 0.0135(15) -0.0038(12) 0.0005(12) -0.0032(12)
C6 C 0.0118(13) 0.0181(14) 0.0116(14) -0.0012(11) 0.0026(11) -0.0018(12)
C21 C 0.0171(14) 0.0172(14) 0.0127(15) 0.0051(11) 0.0030(12) 0.0046(12)
C22 C 0.0339(19) 0.0255(17) 0.0220(18) 0.0136(14) -0.0049(15) 0.0024(14)
N23 N 0.0137(11) 0.0116(11) 0.0114(12) 0.0012(9) 0.0012(9) -0.0001(9)
N24 N 0.0220(13) 0.0095(11) 0.0119(12) 0.0050(9) -0.0015(10) 0.0010(10)
C25 C 0.0108(13) 0.0135(13) 0.0147(15) 0.0001(10) 0.0047(11) -0.0013(11)
O26 O 0.0209(10) 0.0095(9) 0.0125(10) 0.0013(8) -0.0041(8) 0.0008(8)
N27 N 0.0212(13) 0.0098(11) 0.0161(14) -0.0004(10) 0.0013(11) -0.0013(10)
C61 C 0.0135(13) 0.0139(13) 0.0107(14) -0.0029(10) 0.0047(11) -0.0003(11)
C62 C 0.0217(15) 0.0166(14) 0.0144(15) -0.0036(11) 0.0017(12) -0.0028(12)
N63 N 0.0160(12) 0.0119(11) 0.0096(12) -0.0001(9) -0.0005(9) 0.0006(9)
N64 N 0.0240(13) 0.0071(10) 0.0098(12) 0.0033(9) -0.0019(10) 0.0010(9)
C65 C 0.0181(14) 0.0143(14) 0.0128(15) 0.0015(11) -0.0008(12) 0.0021(11)
O66 O 0.0271(11) 0.0097(9) 0.0117(10) 0.0021(8) -0.0060(9) -0.0004(8)
N67 N 0.0391(16) 0.0086(11) 0.0123(13) 0.0042(11) -0.0063(12) 0.0005(10)
O1m O 0.0193(11) 0.0190(11) 0.0181(11) -0.0005(8) 0.0060(9) 0.0018(9)
C2m C 0.0275(18) 0.0254(17) 0.033(2) -0.0080(14) 0.0042(15) 0.0033(15)
O3m O 0.0698(19) 0.0190(12) 0.0269(14) -0.0173(12) 0.0029(13) -0.0008(11)
C4m C 0.046(3) 0.037(2) 0.068(3) -0.0021(19) 0.006(2) 0.005(2)

loop_
_atom_type_symbol
_atom_type_scat_dispersion_real
_atom_type_scat_dispersion_imag
_atom_type_scat_source
C 0.0033 0.0016 'International Tables Vol C tables 4.2.6.8 and 6.1.1.1'
H 0.0000 0.0000 'International Tables Vol C tables 4.2.6.8 and 6.1.1.1'
Br -0.2901 2.4595 'International Tables Vol C tables 4.2.6.8 and 6.1.1.1'
N 0.0061 0.0033 'International Tables Vol C tables 4.2.6.8 and 6.1.1.1'
O 0.0106 0.0060 'International Tables Vol C tables 4.2.6.8 and 6.1.1.1'
Zn 0.2839 1.4301 'International Tables Vol C tables 4.2.6.8 and 6.1.1.1'

loop_
_geom_angle_atom_site_label_1
_geom_angle_atom_site_label_2
_geom_angle_atom_site_label_3
_geom_angle
N1 Zn1 N23 70.88(8)
Br1 N1 C2 109.78(16)
Br1 N1 C6 107.48(16)
Zn1 N1 C2 118.97(18)
Zn1 N1 C6 120.70(17)
C2 N1 C6 120.3(2)
N1 C2 C3 121.4(3)
N1 C2 C21 114.7(2)
C3 C2 C21 123.9(2)
C2 C3 C4 118.0(3)
C2 C3 H1c3 121.01
C4 C3 H1c3 121.01
C3 C4 C5 120.5(3)
C3 C4 H1c4 119.77
C5 C4 H1c4 119.77
C4 C5 C6 118.3(3)
C4 C5 H1c5 120.84
C6 C5 H1c5 120.84
N1 C6 C5 121.5(2)
N1 C6 C61 114.3(2)
C5 C6 C61 124.2(2)
C2 C21 C22 120.0(2)
C2 C21 N23 113.7(2)
C22 C21 N23 126.3(3)
C21 C22 H1c22 109.47
C21 C22 H2c22 109.47
C21 C22 H3c22 109.47
H1c22 C22 H2c22 109.47
H1c22 C22 H3c22 109.47
H2c22 C22 H3c22 109.47
Br1 N23 C21 113.01(18)
Br1 N23 N24 104.99(15)
Zn1 N23 C21 121.66(18)
Zn1 N23 N24 116.00(16)
C21 N23 N24 122.3(2)
N23 N24 C25 114.8(2)
N23 N24 H1n24 125.4(18)
C25 N24 H1n24 119.7(18)
N24 C25 O26 121.0(2)
N24 C25 N27 115.2(2)
O26 C25 N27 123.7(2)
C25 N27 H1n27 120.9(17)
C25 N27 H2n27 118(2)
H1n27 N27 H2n27 121(3)
C6 C61 C62 121.8(2)
C6 C61 N63 113.1(2)
C62 C61 N63 125.1(2)
C61 C62 H1c62 109.47
C61 C62 H2c62 109.47
C61 C62 H3c62 109.47
H1c62 C62 H2c62 109.47
H1c62 C62 H3c62 109.47
H2c62 C62 H3c62 109.47
Br1 N63 C61 107.21(17)
Br1 N63 N64 107.66(14)
C61 N63 N64 122.4(2)
N63 N64 C65 114.6(2)
N63 N64 H1n64 121.8(19)
C65 N64 H1n64 123.1(19)
N64 C65 O66 119.8(2)
N64 C65 N67 116.7(2)
O66 C65 N67 123.5(3)
C65 N67 H1n67 125(2)
C65 N67 H2n67 121.2(19)
H1n67 N67 H2n67 114(3)
C2m O1m H1o1m 107.1(17)
O1m C2m H1c2m 109.47
O1m C2m H2c2m 109.47
O1m C2m H3c2m 109.47
H1c2m C2m H2c2m 109.47
H1c2m C2m H3c2m 109.47
H2c2m C2m H3c2m 109.47
C4m O3m H1o3m 110(2)
O3m C4m H1c4m 109.47
O3m C4m H2c4m 109.47
O3m C4m H3c4m 109.47
H1c4m C4m H2c4m 109.47
H1c4m C4m H3c4m 109.47
H2c4m C4m H3c4m 109.47

loop_
_geom_bond_atom_site_label_1
_geom_bond_atom_site_label_2
_geom_bond_distance
Zn1 N1 2.205(2)
Zn1 N23 2.207(2)
N1 C2 1.340(3)
N1 C6 1.339(3)
C2 C3 1.391(4)
C2 C21 1.481(4)
C3 C4 1.388(4)
C3 H1c3 0.96
C4 C5 1.379(4)
C4 H1c4 0.96
C5 C6 1.387(4)
C5 H1c5 0.96
C6 C61 1.484(4)
C21 C22 1.495(4)
C21 N23 1.286(3)
C22 H1c22 0.96
C22 H2c22 0.96
C22 H3c22 0.96
N23 N24 1.359(3)
N24 C25 1.378(4)
N24 H1n24 0.880(15)
C25 O26 1.236(3)
C25 N27 1.337(4)
N27 H1n27 0.880(16)
N27 H2n27 0.880(18)
C61 C62 1.492(4)
C61 N63 1.277(3)
C62 H1c62 0.96
C62 H2c62 0.96
C62 H3c62 0.96
N63 N64 1.362(3)
N64 C65 1.368(4)
N64 H1n64 0.880(7)
C65 O66 1.251(3)
C65 N67 1.325(4)
N67 H1n67 0.880(7)
N67 H2n67 0.880(19)
O1m C2m 1.416(4)
O1m H1o1m 0.84(2)
C2m H1c2m 0.96
C2m H2c2m 0.96
C2m H3c2m 0.96
O3m C4m 1.337(5)
O3m H1o3m 0.84(3)
C4m H1c4m 0.96
C4m H2c4m 0.96
C4m H3c4m 0.96

loop_
_geom_hbond_atom_site_label_D
_geom_hbond_atom_site_label_H
_geom_hbond_atom_site_label_A
_geom_hbond_site_symmetry_A
_geom_hbond_distance_DH
_geom_hbond_distance_HA
_geom_hbond_distance_DA
_geom_hbond_angle_DHA
O1m H1o1m Br2 1_655 0.84(2) 2.38(2) 3.214(2) 173(3)
N24 H1n24 O3m 2_645 0.880(15) 1.895(13) 2.769(3) 172(3)
N67 H2n67 O66 3_665 0.880(19) 2.03(2) 2.891(3) 167(3)
O3m H1o3m Br2 . 0.84(3) 2.45(3) 3.270(3) 167(3)

loop_
_restr_distance_atom_site_label_1
_restr_distance_atom_site_label_2
_restr_distance_target
_restr_distance_target_weight_param
N24 H1n24 0.88 0.001
N27 H1n27 0.88 0.001
N27 H2n27 0.88 0.001
N64 H1n64 0.88 0.001
N67 H1n67 0.88 0.001
N67 H2n67 0.88 0.001
O1m H1o1m 0.84 0.001
O3m H1o3m 0.84 0.001

loop_
_publcif_info_exptl_table_extra_item
sin_theta_over_lambda_max
